data_8105055
loop_
_publ_author_name
'Lo, Kong Mun'
'Lee, See Mun'
'Tiekink, Edward R.T.'

_publ_section_title
;
 Crystal structure of
 dichlorido-octamethyl-bis(\m3-oxido)-bis(\m2-2-(phenylamino)ethanolato-\k2O:O)tetratin(IV),
 C24H44Cl2N2O4Sn4
;
_journal_issue 1
_journal_name_full 'Zeitschrift f\"ur Kristallographie - New Crystal Structures'
_journal_page_first 193
_journal_page_last 195
_journal_paper_doi 10.1515/ncrs-2019-0567
_journal_volume 235
_journal_year 2019
_chemical_formula_moiety 'C24 H44 Cl2 N2 O4 Sn4'
_chemical_formula_sum 'C24 H44 Cl2 N2 O4 Sn4'
_chemical_formula_weight 970.35
_space_group_crystal_system orthorhombic
_space_group_IT_number 61
_space_group_name_Hall '-P 2ac 2ab'
_space_group_name_H-M_alt 'P b c a'
_atom_sites_solution_hydrogens mixed
_atom_sites_solution_primary direct
_atom_sites_solution_secondary difmap
_cell_angle_alpha 90
_cell_angle_beta 90
_cell_angle_gamma 90
_cell_formula_units_Z 4
_cell_length_a 13.9593(2)
_cell_length_b 11.1227(2)
_cell_length_c 21.6656(3)
_cell_measurement_reflns_used 12507
_cell_measurement_temperature 100(2)
_cell_measurement_theta_max 76.3060
_cell_measurement_theta_min 4.0820
_cell_volume 3363.91(9)
_computing_cell_refinement 'CrysAlisPro [1]'
_computing_data_collection 'CrysAlisPro [1]'
_computing_data_reduction 'CrysAlisPro [1]'
_computing_molecular_graphics 'ORTEP-3 for Windows [4]'
_computing_publication_material 'SHELXL-2014/7 [3]'
_computing_structure_refinement 'SHELXL-2014/7 [3]'
_computing_structure_solution 'SHELXS-97 [2]'
_diffrn_ambient_temperature 100(2)
_diffrn_detector_area_resol_mean 5.2558
_diffrn_measured_fraction_theta_full 1.000
_diffrn_measured_fraction_theta_max 1.000
_diffrn_measurement_device_type 'XtaLAB Synergy, Dualflex, AtlasS2'
_diffrn_measurement_method '\w scans'
_diffrn_radiation_type CuK\a
_diffrn_radiation_wavelength 1.54178
_diffrn_reflns_av_R_equivalents 0.0415
_diffrn_reflns_av_unetI/netI 0.0234
_diffrn_reflns_Laue_measured_fraction_full 1.000
_diffrn_reflns_Laue_measured_fraction_max 1.000
_diffrn_reflns_limit_h_max 16
_diffrn_reflns_limit_h_min -15
_diffrn_reflns_limit_k_max 13
_diffrn_reflns_limit_k_min -13
_diffrn_reflns_limit_l_max 25
_diffrn_reflns_limit_l_min -25
_diffrn_reflns_number 21693
_diffrn_reflns_point_group_measured_fraction_full 1.000
_diffrn_reflns_point_group_measured_fraction_max 1.000
_diffrn_reflns_theta_full 67.081
_diffrn_reflns_theta_max 67.080
_diffrn_reflns_theta_min 4.081
_diffrn_source 'micro-focus sealed X-ray tube'
_exptl_absorpt_coefficient_mu 25.046
_exptl_absorpt_correction_T_max 1.000
_exptl_absorpt_correction_T_min 0.707
_exptl_absorpt_correction_type gaussian
_exptl_absorpt_process_details 'CrysAlisPro [1]'
_exptl_crystal_colour colourless
_exptl_crystal_density_diffrn 1.916
_exptl_crystal_description prism
_exptl_crystal_F_000 1872
_exptl_crystal_size_max 0.157
_exptl_crystal_size_mid 0.117
_exptl_crystal_size_min 0.060
_refine_diff_density_max 0.752
_refine_diff_density_min -0.901
_refine_diff_density_rms 0.115
_refine_ls_extinction_coef .
_refine_ls_extinction_method none
_refine_ls_goodness_of_fit_ref 1.124
_refine_ls_hydrogen_treatment mixed
_refine_ls_matrix_type full
_refine_ls_number_parameters 170
_refine_ls_number_reflns 3006
_refine_ls_number_restraints 1
_refine_ls_restrained_S_all 1.124
_refine_ls_R_factor_all 0.0269
_refine_ls_R_factor_gt 0.0252
_refine_ls_shift/su_max 0.004
_refine_ls_shift/su_mean 0.000
_refine_ls_structure_factor_coef Fsqd
_refine_ls_weighting_details 'w=1/[\s^2^(Fo^2^)+(0.0303P)^2^+5.4900P] where P=(Fo^2^+2Fc^2^)/3'
_refine_ls_weighting_scheme calc
_refine_ls_wR_factor_gt 0.0633
_refine_ls_wR_factor_ref 0.0642
_reflns_Friedel_coverage 0.000
_reflns_Friedel_fraction_full .
_reflns_Friedel_fraction_max .
_reflns_number_gt 2840
_reflns_number_total 3006
_reflns_threshold_expression 'I > 2\s(I)'
_cod_data_source_file suppl_ncrs-2019-0567_suppl.cif
_cod_data_source_block shelx
_cod_database_code 8105055
_shelx_space_group_comment
;
The symmetry employed for this shelxl refinement is uniquely defined
by the following loop, which should always be used as a source of
symmetry information in preference to the above space-group names.
They are only intended as comments.
;
_shelx_estimated_absorpt_t_min 0.111
_shelx_estimated_absorpt_t_max 0.315

loop_
_space_group_symop_operation_xyz
'x, y, z'
'-x+1/2, -y, z+1/2'
'-x, y+1/2, -z+1/2'
'x+1/2, -y+1/2, -z'
'-x, -y, -z'
'x-1/2, y, -z-1/2'
'x, -y-1/2, z-1/2'
'-x-1/2, y-1/2, z'

loop_
_atom_site_label
_atom_site_type_symbol
_atom_site_fract_x
_atom_site_fract_y
_atom_site_fract_z
_atom_site_U_iso_or_equiv
_atom_site_adp_type
_atom_site_occupancy
_atom_site_site_symmetry_order
_atom_site_calc_flag
_atom_site_refinement_flags_posn
_atom_site_refinement_flags_adp
_atom_site_refinement_flags_occupancy
_atom_site_disorder_assembly
_atom_site_disorder_group
Sn1 Sn 0.53720(2) 0.28294(2) 0.47533(2) 0.01347(9) Uani 1 1 d . . . . .
Sn2 Sn 0.46391(2) 0.01011(2) 0.42686(2) 0.01254(9) Uani 1 1 d . . . . .
Cl1 Cl 0.59652(6) 0.30565(8) 0.58783(4) 0.01838(18) Uani 1 1 d . . . . .
O1 O 0.51453(17) 0.1109(2) 0.49898(11) 0.0165(5) Uani 1 1 d . . . . .
O2 O 0.47623(17) 0.1953(2) 0.39460(12) 0.0180(5) Uani 1 1 d . . . . .
N1 N 0.5083(2) 0.4455(3) 0.34412(15) 0.0203(7) Uani 1 1 d D . . . .
H1N H 0.480(3) 0.510(2) 0.360(2) 0.024 Uiso 1 1 d D U . . .
C1 C 0.4119(2) 0.3840(3) 0.49237(18) 0.0188(7) Uani 1 1 d . . . . .
H1A H 0.3558 0.3315 0.4893 0.028 Uiso 1 1 calc R U . . .
H1B H 0.4068 0.4487 0.4618 0.028 Uiso 1 1 calc R U . . .
H1C H 0.4151 0.4188 0.5339 0.028 Uiso 1 1 calc R U . . .
C2 C 0.6758(2) 0.3090(4) 0.43797(17) 0.0200(8) Uani 1 1 d . . . . .
H2A H 0.6890 0.2463 0.4074 0.030 Uiso 1 1 calc R U . . .
H2B H 0.7234 0.3047 0.4711 0.030 Uiso 1 1 calc R U . . .
H2C H 0.6791 0.3881 0.4181 0.030 Uiso 1 1 calc R U . . .
C3 C 0.3131(3) 0.0038(4) 0.42892(19) 0.0243(9) Uani 1 1 d . . . . .
H3A H 0.2906 0.0202 0.4709 0.036 Uiso 1 1 calc R U . . .
H3B H 0.2914 -0.0762 0.4161 0.036 Uiso 1 1 calc R U . . .
H3C H 0.2871 0.0645 0.4007 0.036 Uiso 1 1 calc R U . . .
C4 C 0.5720(3) -0.0579(4) 0.36759(19) 0.0238(8) Uani 1 1 d . . . . .
H4A H 0.6352 -0.0416 0.3855 0.036 Uiso 1 1 calc R U . . .
H4B H 0.5673 -0.0187 0.3272 0.036 Uiso 1 1 calc R U . . .
H4C H 0.5637 -0.1449 0.3626 0.036 Uiso 1 1 calc R U . . .
C5 C 0.4829(3) 0.2247(3) 0.33104(18) 0.0216(8) Uani 1 1 d . . . . .
H5A H 0.4448 0.1666 0.3067 0.026 Uiso 1 1 calc R U . . .
H5B H 0.5505 0.2183 0.3176 0.026 Uiso 1 1 calc R U . . .
C6 C 0.4466(3) 0.3514(4) 0.31875(18) 0.0232(8) Uani 1 1 d . . . . .
H6A H 0.4410 0.3632 0.2736 0.028 Uiso 1 1 calc R U . . .
H6B H 0.3818 0.3598 0.3368 0.028 Uiso 1 1 calc R U . . .
C7 C 0.5856(3) 0.4890(3) 0.30925(18) 0.0200(8) Uani 1 1 d . . . . .
C8 C 0.6262(3) 0.6010(4) 0.32490(18) 0.0255(8) Uani 1 1 d . . . . .
H8 H 0.5995 0.6463 0.3579 0.031 Uiso 1 1 calc R U . . .
C9 C 0.7039(3) 0.6458(4) 0.2931(2) 0.0334(10) Uani 1 1 d . . . . .
H9 H 0.7300 0.7218 0.3040 0.040 Uiso 1 1 calc R U . . .
C10 C 0.7444(3) 0.5798(5) 0.2449(2) 0.0373(11) Uani 1 1 d . . . . .
H10 H 0.7984 0.6098 0.2231 0.045 Uiso 1 1 calc R U . . .
C11 C 0.7046(3) 0.4702(5) 0.2294(2) 0.0342(11) Uani 1 1 d . . . . .
H11 H 0.7320 0.4246 0.1968 0.041 Uiso 1 1 calc R U . . .
C12 C 0.6259(3) 0.4255(4) 0.26014(18) 0.0248(8) Uani 1 1 d . . . . .
H12 H 0.5988 0.3509 0.2478 0.030 Uiso 1 1 calc R U . . .

loop_
_atom_site_aniso_label
_atom_site_aniso_U_11
_atom_site_aniso_U_22
_atom_site_aniso_U_33
_atom_site_aniso_U_23
_atom_site_aniso_U_13
_atom_site_aniso_U_12
Sn1 0.01278(13) 0.01357(14) 0.01407(14) 0.00044(9) 0.00022(8) -0.00011(8)
Sn2 0.01228(13) 0.01530(14) 0.01005(14) -0.00011(9) -0.00188(8) -0.00042(8)
Cl1 0.0198(4) 0.0200(4) 0.0153(4) -0.0018(3) -0.0010(3) -0.0014(3)
O1 0.0241(12) 0.0104(12) 0.0151(12) 0.0016(10) -0.0043(10) -0.0031(10)
O2 0.0230(12) 0.0177(13) 0.0133(13) 0.0028(11) -0.0034(10) -0.0020(10)
N1 0.0214(15) 0.0202(16) 0.0193(17) 0.0031(14) 0.0045(13) 0.0061(13)
C1 0.0152(16) 0.0189(17) 0.0224(19) 0.0047(16) 0.0049(14) 0.0022(14)
C2 0.0157(16) 0.027(2) 0.0169(18) -0.0019(16) 0.0038(15) 0.0004(15)
C3 0.0146(17) 0.035(2) 0.023(2) -0.0014(18) 0.0002(15) 0.0027(16)
C4 0.0212(18) 0.024(2) 0.026(2) -0.0034(18) 0.0061(16) 0.0024(16)
C5 0.0317(19) 0.020(2) 0.0133(18) 0.0010(15) -0.0054(16) -0.0003(16)
C6 0.0220(17) 0.029(2) 0.0183(19) 0.0056(17) -0.0031(15) -0.0020(16)
C7 0.0195(17) 0.026(2) 0.0149(18) 0.0074(16) 0.0013(15) 0.0079(15)
C8 0.0286(19) 0.032(2) 0.0160(18) 0.0039(17) 0.0006(16) -0.0012(17)
C9 0.028(2) 0.048(3) 0.024(2) 0.013(2) -0.0071(17) -0.010(2)
C10 0.0199(18) 0.068(3) 0.024(2) 0.018(2) 0.0029(18) 0.002(2)
C11 0.028(2) 0.051(3) 0.023(2) 0.009(2) 0.0053(18) 0.019(2)
C12 0.0254(19) 0.030(2) 0.0188(19) 0.0076(17) 0.0011(16) 0.0093(17)

loop_
_atom_type_symbol
_atom_type_description
_atom_type_scat_dispersion_real
_atom_type_scat_dispersion_imag
_atom_type_scat_source
C C 0.0181 0.0091 'International Tables Vol C Tables 4.2.6.8 and 6.1.1.4'
H H 0.0000 0.0000 'International Tables Vol C Tables 4.2.6.8 and 6.1.1.4'
Cl Cl 0.3639 0.7018 'International Tables Vol C Tables 4.2.6.8 and 6.1.1.4'
N N 0.0311 0.0180 'International Tables Vol C Tables 4.2.6.8 and 6.1.1.4'
O O 0.0492 0.0322 'International Tables Vol C Tables 4.2.6.8 and 6.1.1.4'
Sn Sn 0.0259 5.4591 'International Tables Vol C Tables 4.2.6.8 and 6.1.1.4'

loop_
_geom_angle_atom_site_label_1
_geom_angle_atom_site_label_2
_geom_angle_atom_site_label_3
_geom_angle
_geom_angle_site_symmetry_1
_geom_angle_site_symmetry_3
O1 Sn1 C1 109.43(12) . .
O1 Sn1 C2 111.86(13) . .
C1 Sn1 C2 138.66(15) . .
O1 Sn1 O2 73.51(10) . .
C1 Sn1 O2 93.17(13) . .
C2 Sn1 O2 96.40(12) . .
O1 Sn1 Cl1 84.43(7) . .
C1 Sn1 Cl1 92.78(11) . .
C2 Sn1 Cl1 93.11(10) . .
O2 Sn1 Cl1 157.89(7) . .
O1 Sn2 C3 110.28(13) . .
O1 Sn2 O1 73.76(10) . 5_656
C3 Sn2 O1 96.01(13) . 5_656
O1 Sn2 C4 114.30(13) . .
C3 Sn2 C4 135.40(16) . .
O1 Sn2 C4 97.55(13) 5_656 .
O1 Sn2 O2 72.58(9) . .
C3 Sn2 O2 96.72(13) . .
O1 Sn2 O2 146.31(9) 5_656 .
C4 Sn2 O2 94.97(13) . .
Sn1 O1 Sn2 112.43(11) . .
Sn1 O1 Sn2 141.06(13) . 5_656
Sn2 O1 Sn2 106.24(10) . 5_656
C5 O2 Sn1 130.6(2) . .
C5 O2 Sn2 122.3(2) . .
Sn1 O2 Sn2 101.32(10) . .
C7 N1 C6 119.8(3) . .
C7 N1 H1N 106(3) . .
C6 N1 H1N 117(3) . .
Sn1 C1 H1A 109.5 . .
Sn1 C1 H1B 109.5 . .
H1A C1 H1B 109.5 . .
Sn1 C1 H1C 109.5 . .
H1A C1 H1C 109.5 . .
H1B C1 H1C 109.5 . .
Sn1 C2 H2A 109.5 . .
Sn1 C2 H2B 109.5 . .
H2A C2 H2B 109.5 . .
Sn1 C2 H2C 109.5 . .
H2A C2 H2C 109.5 . .
H2B C2 H2C 109.5 . .
Sn2 C3 H3A 109.5 . .
Sn2 C3 H3B 109.5 . .
H3A C3 H3B 109.5 . .
Sn2 C3 H3C 109.5 . .
H3A C3 H3C 109.5 . .
H3B C3 H3C 109.5 . .
Sn2 C4 H4A 109.5 . .
Sn2 C4 H4B 109.5 . .
H4A C4 H4B 109.5 . .
Sn2 C4 H4C 109.5 . .
H4A C4 H4C 109.5 . .
H4B C4 H4C 109.5 . .
O2 C5 C6 111.2(3) . .
O2 C5 H5A 109.4 . .
C6 C5 H5A 109.4 . .
O2 C5 H5B 109.4 . .
C6 C5 H5B 109.4 . .
H5A C5 H5B 108.0 . .
N1 C6 C5 113.7(3) . .
N1 C6 H6A 108.8 . .
C5 C6 H6A 108.8 . .
N1 C6 H6B 108.8 . .
C5 C6 H6B 108.8 . .
H6A C6 H6B 107.7 . .
C12 C7 N1 123.1(4) . .
C12 C7 C8 118.0(4) . .
N1 C7 C8 118.9(3) . .
C9 C8 C7 121.0(4) . .
C9 C8 H8 119.5 . .
C7 C8 H8 119.5 . .
C8 C9 C10 120.2(4) . .
C8 C9 H9 119.9 . .
C10 C9 H9 119.9 . .
C11 C10 C9 118.8(4) . .
C11 C10 H10 120.6 . .
C9 C10 H10 120.6 . .
C10 C11 C12 121.5(4) . .
C10 C11 H11 119.2 . .
C12 C11 H11 119.2 . .
C11 C12 C7 120.5(4) . .
C11 C12 H12 119.8 . .
C7 C12 H12 119.8 . .

loop_
_geom_bond_atom_site_label_1
_geom_bond_atom_site_label_2
_geom_bond_distance
_geom_bond_site_symmetry_2
Sn1 O1 2.006(2) .
Sn1 C1 2.111(3) .
Sn1 C2 2.117(3) .
Sn1 O2 2.176(3) .
Sn1 Cl1 2.5866(9) .
Sn2 O1 2.049(2) .
Sn2 C3 2.107(4) .
Sn2 O1 2.118(2) 5_656
Sn2 C4 2.121(4) .
Sn2 O2 2.181(3) .
O1 Sn2 2.118(2) 5_656
O2 C5 1.418(5) .
N1 C7 1.403(5) .
N1 C6 1.463(5) .
N1 H1N 0.879(10) .
C1 H1A 0.9800 .
C1 H1B 0.9800 .
C1 H1C 0.9800 .
C2 H2A 0.9800 .
C2 H2B 0.9800 .
C2 H2C 0.9800 .
C3 H3A 0.9800 .
C3 H3B 0.9800 .
C3 H3C 0.9800 .
C4 H4A 0.9800 .
C4 H4B 0.9800 .
C4 H4C 0.9800 .
C5 C6 1.521(6) .
C5 H5A 0.9900 .
C5 H5B 0.9900 .
C6 H6A 0.9900 .
C6 H6B 0.9900 .
C7 C12 1.395(6) .
C7 C8 1.410(6) .
C8 C9 1.379(6) .
C8 H8 0.9500 .
C9 C10 1.396(7) .
C9 H9 0.9500 .
C10 C11 1.381(7) .
C10 H10 0.9500 .
C11 C12 1.377(6) .
C11 H11 0.9500 .
C12 H12 0.9500 .

loop_
_geom_torsion_atom_site_label_1
_geom_torsion_atom_site_label_2
_geom_torsion_atom_site_label_3
_geom_torsion_atom_site_label_4
_geom_torsion
_geom_torsion_site_symmetry_1
_geom_torsion_site_symmetry_2
_geom_torsion_site_symmetry_3
_geom_torsion_site_symmetry_4
Sn1 O2 C5 C6 -57.5(4) . . . .
Sn2 O2 C5 C6 154.5(2) . . . .
C7 N1 C6 C5 86.9(4) . . . .
O2 C5 C6 N1 69.0(4) . . . .
C6 N1 C7 C12 -20.0(5) . . . .
C6 N1 C7 C8 161.2(3) . . . .
C12 C7 C8 C9 -0.7(6) . . . .
N1 C7 C8 C9 178.2(4) . . . .
C7 C8 C9 C10 -0.6(6) . . . .
C8 C9 C10 C11 0.7(6) . . . .
C9 C10 C11 C12 0.4(6) . . . .
C10 C11 C12 C7 -1.7(6) . . . .
N1 C7 C12 C11 -177.0(4) . . . .
C8 C7 C12 C11 1.9(6) . . . .
